data_7703717
loop_
_publ_author_name
'Wiratpruk, Nuchareenat'
'Noor, Asif'
'McLean, Catriona A.'
'Donnelly, Paul S.'
'Barnard, Peter J.'

_publ_section_title
;
 Charge neutral rhenium tricarbonyl complexes of tridentate N-heterocyclic
 carbene ligands that bind to amyloid plaques of Alzheimer's disease.
;
_journal_issue 14
_journal_name_full 'Dalton transactions (Cambridge, England : 2003)'
_journal_page_first 4559
_journal_page_last 4569
_journal_paper_doi 10.1039/c9dt04687a
_journal_volume 49
_journal_year 2020
_chemical_formula_moiety 'C29 H30 N5 O6 Re, C H2 Cl2'
_chemical_formula_sum 'C30 H32 Cl2 N5 O6 Re'
_chemical_formula_weight 815.70
_space_group_crystal_system monoclinic
_space_group_IT_number 14
_space_group_name_Hall '-P 2ybc'
_space_group_name_H-M_alt 'P 1 21/c 1'
_atom_sites_solution_hydrogens geom
_atom_sites_solution_primary dual
_audit_creation_date 2019-06-06
_audit_creation_method
;
Olex2 1.2
(compiled 2018.05.29 svn.r3508 for OlexSys, GUI svn.r5506)
;
_audit_update_record
;
2019-12-03 deposited with the CCDC.	2020-03-10 downloaded from the CCDC.
;
_cell_angle_alpha 90
_cell_angle_beta 109.671(7)
_cell_angle_gamma 90
_cell_formula_units_Z 4
_cell_length_a 15.6976(11)
_cell_length_b 11.3209(5)
_cell_length_c 19.2779(10)
_cell_measurement_reflns_used 6583
_cell_measurement_temperature 136(5)
_cell_measurement_theta_max 76.0990
_cell_measurement_theta_min 4.5790
_cell_volume 3226.0(3)
_computing_molecular_graphics 'Olex2 (Dolomanov et al., 2009)'
_computing_publication_material 'Olex2 (Dolomanov et al., 2009)'
_computing_structure_refinement 'ShelXL (Sheldrick, 2015)'
_computing_structure_solution 'ShelXT (Sheldrick, 2015)'
_diffrn_ambient_temperature 136(5)
_diffrn_measured_fraction_theta_full 1.000
_diffrn_measured_fraction_theta_max 0.998
_diffrn_measurement_device_type 'Rigaku Oxford Diffraction SuperNova'
_diffrn_radiation_type CuK\a
_diffrn_radiation_wavelength 1.54184
_diffrn_reflns_av_R_equivalents 0.0409
_diffrn_reflns_av_unetI/netI 0.0472
_diffrn_reflns_Laue_measured_fraction_full 1.000
_diffrn_reflns_Laue_measured_fraction_max 0.998
_diffrn_reflns_limit_h_max 19
_diffrn_reflns_limit_h_min -19
_diffrn_reflns_limit_k_max 13
_diffrn_reflns_limit_k_min -14
_diffrn_reflns_limit_l_max 24
_diffrn_reflns_limit_l_min -23
_diffrn_reflns_number 17006
_diffrn_reflns_point_group_measured_fraction_full 1.000
_diffrn_reflns_point_group_measured_fraction_max 0.998
_diffrn_reflns_theta_full 67.684
_diffrn_reflns_theta_max 74.502
_diffrn_reflns_theta_min 4.603
_exptl_absorpt_coefficient_mu 9.310
_exptl_absorpt_correction_T_max 0.98425
_exptl_absorpt_correction_T_min 0.98425
_exptl_absorpt_correction_type multi-scan
_exptl_absorpt_process_details
;
CrysAlisPro 1.171.38.43 (Rigaku Oxford Diffraction, 2015)
Spherical absorption correction
 using equivalent radius and absorption coefficient.
Empirical absorption correction using spherical harmonics,
 implemented in SCALE3 ABSPACK scaling algorithm.
;
_exptl_crystal_colour 'clear greenish yellow'
_exptl_crystal_colour_lustre clear
_exptl_crystal_colour_modifier greenish
_exptl_crystal_colour_primary yellow
_exptl_crystal_density_diffrn 1.680
_exptl_crystal_description plank
_exptl_crystal_F_000 1616
_exptl_crystal_size_max 0.05
_exptl_crystal_size_mid 0.03
_exptl_crystal_size_min 0.03
_refine_diff_density_max 3.348
_refine_diff_density_min -1.418
_refine_diff_density_rms 0.152
_refine_ls_extinction_method none
_refine_ls_goodness_of_fit_ref 1.049
_refine_ls_hydrogen_treatment constr
_refine_ls_matrix_type full
_refine_ls_number_parameters 400
_refine_ls_number_reflns 6591
_refine_ls_number_restraints 0
_refine_ls_restrained_S_all 1.049
_refine_ls_R_factor_all 0.0630
_refine_ls_R_factor_gt 0.0506
_refine_ls_shift/su_max 0.001
_refine_ls_shift/su_mean 0.000
_refine_ls_structure_factor_coef Fsqd
_refine_ls_weighting_details 'w=1/[\s^2^(Fo^2^)+(0.0643P)^2^+15.8056P] where P=(Fo^2^+2Fc^2^)/3'
_refine_ls_weighting_scheme calc
_refine_ls_wR_factor_gt 0.1275
_refine_ls_wR_factor_ref 0.1394
_reflns_Friedel_coverage 0.000
_reflns_number_gt 5521
_reflns_number_total 6591
_reflns_threshold_expression 'I > 2\s(I)'
_cod_data_source_file c9dt04687a2.cif
_cod_data_source_block 15
_cod_depositor_comments 'Adding full bibliography for 7703716--7703717.cif.'
_cod_database_code 7703717
_shelx_shelxl_version_number 2014/7
_shelx_space_group_comment
;
The symmetry employed for this shelxl refinement is uniquely defined
by the following loop, which should always be used as a source of
symmetry information in preference to the above space-group names.
They are only intended as comments.
;
_shelx_estimated_absorpt_t_max 0.768
_shelx_estimated_absorpt_t_min 0.653
_olex2_refinement_description
;
1. Fixed Uiso
 At 1.2 times of:
  All C(H) groups, All C(H,H) groups, All N(H) groups
 At 1.5 times of:
  All C(H,H,H) groups
2.a Secondary CH2 refined with riding coordinates:
 C12(H12A,H12B), C10(H10A,H10B), C8(H8A,H8B), C9(H9A,H9B), C30(H30A,H30B)
2.b Aromatic/amide H refined with riding coordinates:
 N4(H4), C19(H19), C15(H15), C18(H18), C16(H16), C20(H20), C6(H6), C5(H5),
 C26(H26), C27(H27), C21(H21), C23(H23), C24(H24)
2.c Idealised Me refined as rotating group:
 C7(H7A,H7B,H7C), C29(H29A,H29B,H29C), C28(H28A,H28B,H28C)
;
_olex2_diffrn_ambient_temperature_device 'Oxford Cryosystems'
_olex2_exptl_crystal_mounting_method 'The crystal was mounted on a mylar loop in perfluoroether oil'
_olex2_submission_special_instructions 'No special instructions were received'

loop_
_space_group_symop_operation_xyz
'x, y, z'
'-x, y+1/2, -z+1/2'
'-x, -y, -z'
'x, -y-1/2, z-1/2'

loop_
_atom_site_label
_atom_site_type_symbol
_atom_site_fract_x
_atom_site_fract_y
_atom_site_fract_z
_atom_site_U_iso_or_equiv
_atom_site_adp_type
_atom_site_occupancy
_atom_site_site_symmetry_order
_atom_site_calc_flag
_atom_site_refinement_flags_posn
_atom_site_refinement_flags_adp
_atom_site_refinement_flags_occupancy
_atom_site_disorder_assembly
_atom_site_disorder_group
Re01 Re 0.90378(2) 0.81506(2) 0.65737(2) 0.03532(12) Uani 1 1 d . . . . .
Cl2 Cl 0.6820(3) 0.5834(4) 0.8215(2) 0.1218(14) Uani 1 1 d . . . . .
O1 O 1.0011(3) 0.8691(4) 0.7611(2) 0.0387(10) Uani 1 1 d . . . . .
O6 O 0.9634(4) 0.6435(4) 0.5097(2) 0.0425(11) Uani 1 1 d . . . . .
O2 O 1.1242(4) 0.8183(4) 0.8541(2) 0.0405(10) Uani 1 1 d . . . . .
N3 N 1.0287(4) 0.7040(4) 0.6697(3) 0.0316(10) Uani 1 1 d . . . . .
Cl1 Cl 0.5968(5) 0.4711(4) 0.9140(4) 0.180(3) Uani 1 1 d . . . . .
O3 O 0.8229(4) 0.6163(5) 0.7265(3) 0.0568(14) Uani 1 1 d . . . . .
N1 N 1.0563(5) 0.9694(5) 0.6278(3) 0.0495(16) Uani 1 1 d . . . . .
N4 N 0.8801(4) 0.5011(5) 0.5415(3) 0.0363(11) Uani 1 1 d . . . . .
H4 H 0.8746 0.4628 0.5795 0.044 Uiso 1 1 calc R . . . .
O4 O 0.7721(4) 0.7583(5) 0.5029(3) 0.0546(14) Uani 1 1 d . . . . .
C13 C 0.9478(5) 0.5811(5) 0.5559(3) 0.0343(13) Uani 1 1 d . . . . .
O5 O 0.7486(4) 0.9687(6) 0.6679(3) 0.0663(17) Uani 1 1 d . . . . .
C12 C 1.0074(5) 0.5819(5) 0.6372(3) 0.0348(13) Uani 1 1 d . . . . .
H12A H 0.9765 0.5369 0.6658 0.042 Uiso 1 1 calc R . . . .
H12B H 1.0649 0.5408 0.6423 0.042 Uiso 1 1 calc R . . . .
N2 N 0.9274(6) 1.0531(5) 0.5741(3) 0.060(2) Uani 1 1 d . . . . .
C14 C 0.8175(5) 0.4728(5) 0.4717(3) 0.0366(13) Uani 1 1 d . . . . .
C10 C 1.0731(5) 0.6891(5) 0.7511(3) 0.0360(13) Uani 1 1 d . . . . .
H10A H 1.1375 0.6677 0.7619 0.043 Uiso 1 1 calc R . . . .
H10B H 1.0435 0.6235 0.7683 0.043 Uiso 1 1 calc R . . . .
C11 C 1.0675(5) 0.8014(6) 0.7932(3) 0.0367(13) Uani 1 1 d . . . . .
C1 C 0.9652(6) 0.9551(6) 0.6140(3) 0.0454(17) Uani 1 1 d . . . . .
C17 C 0.6940(5) 0.3993(7) 0.3348(4) 0.0457(15) Uani 1 1 d . . . . .
C19 C 0.7669(5) 0.3702(6) 0.4665(4) 0.0407(14) Uani 1 1 d . . . . .
H19 H 0.7735 0.3254 0.5097 0.049 Uiso 1 1 calc R . . . .
C8 C 1.1254(6) 0.8835(6) 0.6645(4) 0.0488(17) Uani 1 1 d . . . . .
H8A H 1.1391 0.8899 0.7184 0.059 Uiso 1 1 calc R . . . .
H8B H 1.1814 0.9024 0.6539 0.059 Uiso 1 1 calc R . . . .
C3 C 0.8217(5) 0.7749(6) 0.5608(4) 0.0435(15) Uani 1 1 d . . . . .
C15 C 0.8022(5) 0.5435(6) 0.4091(4) 0.0428(15) Uani 1 1 d . . . . .
H15 H 0.8329 0.6166 0.4121 0.051 Uiso 1 1 calc R . . . .
C4 C 0.8067(6) 0.9118(7) 0.6642(4) 0.0494(17) Uani 1 1 d . . . . .
C2 C 0.8546(5) 0.6871(6) 0.7012(4) 0.0402(14) Uani 1 1 d . . . . .
N5 N 0.4075(5) 0.1289(8) -0.0576(4) 0.0632(19) Uani 1 1 d . . . . .
C18 C 0.7071(5) 0.3325(6) 0.3994(4) 0.0439(15) Uani 1 1 d . . . . .
H18 H 0.6745 0.2610 0.3969 0.053 Uiso 1 1 calc R . . . .
C16 C 0.7413(5) 0.5049(6) 0.3426(4) 0.0452(16) Uani 1 1 d . . . . .
H16 H 0.7315 0.5531 0.3003 0.054 Uiso 1 1 calc R . . . .
C9 C 1.0974(5) 0.7561(6) 0.6405(4) 0.0432(15) Uani 1 1 d . . . . .
H9A H 1.0729 0.7536 0.5860 0.052 Uiso 1 1 calc R . . . .
H9B H 1.1521 0.7058 0.6565 0.052 Uiso 1 1 calc R . . . .
C20 C 0.6421(5) 0.3595(7) 0.2605(4) 0.0492(16) Uani 1 1 d . . . . .
H20 H 0.6325 0.4162 0.2223 0.059 Uiso 1 1 calc R . . . .
C6 C 0.9921(9) 1.1257(7) 0.5647(4) 0.076(4) Uani 1 1 d . . . . .
H6 H 0.9815 1.1991 0.5392 0.092 Uiso 1 1 calc R . . . .
C5 C 1.0729(8) 1.0759(7) 0.5974(4) 0.067(3) Uani 1 1 d . . . . .
H5 H 1.1301 1.1065 0.5997 0.080 Uiso 1 1 calc R . . . .
C7 C 0.8313(8) 1.0771(7) 0.5418(4) 0.075(3) Uani 1 1 d . . . . .
H7A H 0.7985 1.0027 0.5268 0.112 Uiso 1 1 calc GR . . . .
H7B H 0.8205 1.1282 0.4986 0.112 Uiso 1 1 calc GR . . . .
H7C H 0.8101 1.1168 0.5781 0.112 Uiso 1 1 calc GR . . . .
C26 C 0.4456(6) 0.0962(8) 0.0744(4) 0.0549(18) Uani 1 1 d . . . . .
H26 H 0.4025 0.0340 0.0652 0.066 Uiso 1 1 calc R . . . .
C25 C 0.4576(6) 0.1589(8) 0.0144(4) 0.0539(18) Uani 1 1 d . . . . .
C29 C 0.3446(6) 0.0315(9) -0.0725(5) 0.061(2) Uani 1 1 d . . . . .
H29A H 0.3765 -0.0405 -0.0498 0.091 Uiso 1 1 calc GR . . . .
H29B H 0.3177 0.0201 -0.1258 0.091 Uiso 1 1 calc GR . . . .
H29C H 0.2967 0.0489 -0.0519 0.091 Uiso 1 1 calc GR . . . .
C27 C 0.4966(6) 0.1253(8) 0.1465(5) 0.0550(19) Uani 1 1 d . . . . .
H27 H 0.4881 0.0815 0.1857 0.066 Uiso 1 1 calc R . . . .
C22 C 0.5600(6) 0.2171(8) 0.1632(4) 0.0535(18) Uani 1 1 d . . . . .
C21 C 0.6067(6) 0.2529(8) 0.2400(5) 0.0555(19) Uani 1 1 d . . . . .
H21 H 0.6119 0.1962 0.2775 0.067 Uiso 1 1 calc R . . . .
C23 C 0.5731(6) 0.2765(8) 0.1040(5) 0.058(2) Uani 1 1 d . . . . .
H23 H 0.6172 0.3373 0.1137 0.070 Uiso 1 1 calc R . . . .
C24 C 0.5232(7) 0.2487(9) 0.0313(5) 0.062(2) Uani 1 1 d . . . . .
H24 H 0.5337 0.2913 -0.0075 0.075 Uiso 1 1 calc R . . . .
C28 C 0.4189(8) 0.1939(11) -0.1178(6) 0.081(3) Uani 1 1 d . . . . .
H28A H 0.4136 0.2786 -0.1097 0.121 Uiso 1 1 calc GR . . . .
H28B H 0.3721 0.1702 -0.1639 0.121 Uiso 1 1 calc GR . . . .
H28C H 0.4788 0.1772 -0.1209 0.121 Uiso 1 1 calc GR . . . .
C30 C 0.6092(8) 0.6001(12) 0.8696(8) 0.096(4) Uani 1 1 d . . . . .
H30A H 0.5493 0.6248 0.8353 0.115 Uiso 1 1 calc R . . . .
H30B H 0.6319 0.6635 0.9066 0.115 Uiso 1 1 calc R . . . .

loop_
_atom_site_aniso_label
_atom_site_aniso_U_11
_atom_site_aniso_U_22
_atom_site_aniso_U_33
_atom_site_aniso_U_23
_atom_site_aniso_U_13
_atom_site_aniso_U_12
Re01 0.0605(2) 0.02356(16) 0.02426(15) 0.00089(9) 0.01738(12) 0.00669(11)
Cl2 0.134(3) 0.150(4) 0.088(2) -0.009(2) 0.046(2) 0.041(3)
O1 0.063(3) 0.028(2) 0.0257(19) -0.0008(16) 0.0150(19) 0.004(2)
O6 0.070(3) 0.031(2) 0.034(2) 0.0000(18) 0.026(2) -0.007(2)
O2 0.061(3) 0.030(2) 0.030(2) -0.0030(16) 0.015(2) 0.001(2)
N3 0.049(3) 0.021(2) 0.028(2) -0.0014(18) 0.018(2) -0.002(2)
Cl1 0.246(6) 0.071(2) 0.295(8) 0.020(3) 0.183(6) 0.019(3)
O3 0.070(3) 0.056(3) 0.050(3) 0.017(3) 0.026(3) -0.002(3)
N1 0.095(5) 0.025(3) 0.036(3) -0.004(2) 0.032(3) -0.016(3)
N4 0.056(3) 0.028(2) 0.029(2) 0.000(2) 0.021(2) 0.001(2)
O4 0.079(4) 0.045(3) 0.029(2) -0.006(2) 0.003(2) 0.014(3)
C13 0.057(4) 0.016(2) 0.036(3) -0.004(2) 0.024(3) 0.000(2)
O5 0.079(4) 0.066(4) 0.051(3) -0.008(3) 0.018(3) 0.035(3)
C12 0.053(4) 0.022(3) 0.034(3) -0.001(2) 0.020(3) 0.001(2)
N2 0.129(7) 0.023(3) 0.030(3) 0.002(2) 0.027(3) 0.008(3)
C14 0.054(4) 0.024(3) 0.035(3) -0.001(2) 0.018(3) 0.003(3)
C10 0.053(4) 0.026(3) 0.030(3) 0.002(2) 0.016(3) 0.006(3)
C11 0.055(4) 0.031(3) 0.029(3) 0.002(2) 0.022(3) 0.002(3)
C1 0.095(6) 0.021(3) 0.025(3) -0.003(2) 0.026(3) -0.001(3)
C17 0.049(4) 0.048(4) 0.043(4) -0.001(3) 0.019(3) -0.002(3)
C19 0.056(4) 0.026(3) 0.040(3) 0.003(2) 0.017(3) 0.002(3)
C8 0.075(5) 0.039(4) 0.042(4) -0.006(3) 0.032(3) -0.019(3)
C3 0.066(4) 0.026(3) 0.045(4) 0.004(3) 0.027(3) 0.011(3)
C15 0.062(4) 0.033(3) 0.037(3) 0.002(3) 0.020(3) 0.001(3)
C4 0.070(5) 0.045(4) 0.031(3) 0.000(3) 0.015(3) 0.010(4)
C2 0.056(4) 0.036(3) 0.032(3) 0.006(3) 0.018(3) 0.005(3)
N5 0.072(5) 0.075(5) 0.045(4) -0.012(3) 0.023(3) -0.020(4)
C18 0.049(4) 0.035(3) 0.043(4) -0.006(3) 0.009(3) 0.001(3)
C16 0.066(4) 0.039(4) 0.033(3) 0.002(3) 0.020(3) 0.010(3)
C9 0.068(4) 0.032(3) 0.042(3) -0.008(3) 0.035(3) -0.010(3)
C20 0.052(4) 0.050(4) 0.045(4) 0.001(3) 0.014(3) 0.000(3)
C6 0.175(11) 0.022(3) 0.028(3) 0.001(3) 0.028(5) -0.013(5)
C5 0.133(9) 0.037(4) 0.039(4) -0.012(3) 0.041(5) -0.030(5)
C7 0.145(10) 0.039(4) 0.030(4) 0.006(3) 0.015(5) 0.020(5)
C26 0.060(5) 0.055(5) 0.049(4) -0.007(3) 0.019(4) -0.004(4)
C25 0.057(4) 0.060(5) 0.046(4) -0.010(4) 0.019(3) -0.003(4)
C29 0.058(5) 0.073(6) 0.052(4) -0.015(4) 0.019(4) -0.007(4)
C27 0.061(5) 0.053(5) 0.049(4) -0.003(3) 0.016(4) -0.009(4)
C22 0.058(4) 0.053(4) 0.048(4) -0.008(3) 0.017(3) -0.004(4)
C21 0.064(5) 0.053(5) 0.048(4) 0.004(3) 0.016(4) -0.008(4)
C23 0.057(4) 0.055(5) 0.061(5) -0.007(4) 0.017(4) -0.010(4)
C24 0.076(6) 0.061(5) 0.053(5) -0.009(4) 0.028(4) -0.011(4)
C28 0.087(7) 0.098(8) 0.053(5) 0.000(5) 0.020(5) -0.017(6)
C30 0.073(7) 0.077(8) 0.134(11) -0.042(8) 0.031(7) -0.005(6)

loop_
_atom_type_symbol
_atom_type_description
_atom_type_scat_dispersion_real
_atom_type_scat_dispersion_imag
_atom_type_scat_source
C C 0.0181 0.0091 'International Tables Vol C Tables 4.2.6.8 and 6.1.1.4'
H H 0.0000 0.0000 'International Tables Vol C Tables 4.2.6.8 and 6.1.1.4'
Cl Cl 0.3639 0.7018 'International Tables Vol C Tables 4.2.6.8 and 6.1.1.4'
N N 0.0311 0.0180 'International Tables Vol C Tables 4.2.6.8 and 6.1.1.4'
O O 0.0492 0.0322 'International Tables Vol C Tables 4.2.6.8 and 6.1.1.4'
Re Re -5.2083 5.8923 'International Tables Vol C Tables 4.2.6.8 and 6.1.1.4'

loop_
_geom_angle_atom_site_label_1
_geom_angle_atom_site_label_2
_geom_angle_atom_site_label_3
_geom_angle
_geom_angle_site_symmetry_1
_geom_angle_site_symmetry_3
_geom_angle_publ_flag
O1 Re01 N3 75.13(18) . . ?
O1 Re01 C1 83.2(2) . . ?
C1 Re01 N3 88.0(2) . . ?
C3 Re01 O1 175.4(2) . . ?
C3 Re01 N3 104.1(2) . . ?
C3 Re01 C1 92.3(3) . . ?
C3 Re01 C2 90.6(3) . . ?
C4 Re01 O1 96.1(3) . . ?
C4 Re01 N3 170.6(2) . . ?
C4 Re01 C1 94.3(3) . . ?
C4 Re01 C3 85.0(3) . . ?
C4 Re01 C2 87.4(3) . . ?
C2 Re01 O1 93.9(2) . . ?
C2 Re01 N3 89.8(2) . . ?
C2 Re01 C1 176.8(3) . . ?
C11 O1 Re01 119.3(4) . . ?
C12 N3 Re01 113.6(4) . . ?
C10 N3 Re01 104.6(3) . . ?
C10 N3 C12 106.9(4) . . ?
C9 N3 Re01 116.7(4) . . ?
C9 N3 C12 107.0(5) . . ?
C9 N3 C10 107.4(5) . . ?
C1 N1 C8 125.1(6) . . ?
C1 N1 C5 110.4(8) . . ?
C5 N1 C8 124.4(8) . . ?
C13 N4 H4 116.8 . . ?
C13 N4 C14 126.5(5) . . ?
C14 N4 H4 116.8 . . ?
O6 C13 N4 125.0(6) . . ?
O6 C13 C12 122.5(6) . . ?
N4 C13 C12 112.4(5) . . ?
N3 C12 C13 113.8(5) . . ?
N3 C12 H12A 108.8 . . ?
N3 C12 H12B 108.8 . . ?
C13 C12 H12A 108.8 . . ?
C13 C12 H12B 108.8 . . ?
H12A C12 H12B 107.7 . . ?
C1 N2 C7 125.8(8) . . ?
C6 N2 C1 111.3(9) . . ?
C6 N2 C7 122.9(7) . . ?
C19 C14 N4 117.0(6) . . ?
C19 C14 C15 119.2(6) . . ?
C15 C14 N4 123.7(6) . . ?
N3 C10 H10A 109.2 . . ?
N3 C10 H10B 109.2 . . ?
N3 C10 C11 111.9(5) . . ?
H10A C10 H10B 107.9 . . ?
C11 C10 H10A 109.2 . . ?
C11 C10 H10B 109.2 . . ?
O1 C11 C10 115.2(6) . . ?
O2 C11 O1 125.7(6) . . ?
O2 C11 C10 119.0(6) . . ?
N1 C1 Re01 125.6(5) . . ?
N2 C1 Re01 130.4(7) . . ?
N2 C1 N1 103.8(7) . . ?
C18 C17 C20 124.5(7) . . ?
C16 C17 C18 116.9(7) . . ?
C16 C17 C20 118.2(7) . . ?
C14 C19 H19 119.5 . . ?
C18 C19 C14 121.0(6) . . ?
C18 C19 H19 119.5 . . ?
N1 C8 H8A 109.0 . . ?
N1 C8 H8B 109.0 . . ?
N1 C8 C9 113.1(7) . . ?
H8A C8 H8B 107.8 . . ?
C9 C8 H8A 109.0 . . ?
C9 C8 H8B 109.0 . . ?
O4 C3 Re01 175.9(6) . . ?
C14 C15 H15 120.6 . . ?
C16 C15 C14 118.8(7) . . ?
C16 C15 H15 120.6 . . ?
O5 C4 Re01 179.5(8) . . ?
O3 C2 Re01 176.8(6) . . ?
C25 N5 C29 120.4(7) . . ?
C25 N5 C28 120.0(8) . . ?
C28 N5 C29 119.6(8) . . ?
C17 C18 H18 119.7 . . ?
C19 C18 C17 120.6(7) . . ?
C19 C18 H18 119.7 . . ?
C17 C16 H16 118.4 . . ?
C15 C16 C17 123.2(7) . . ?
C15 C16 H16 118.4 . . ?
N3 C9 C8 115.3(5) . . ?
N3 C9 H9A 108.5 . . ?
N3 C9 H9B 108.5 . . ?
C8 C9 H9A 108.5 . . ?
C8 C9 H9B 108.5 . . ?
H9A C9 H9B 107.5 . . ?
C17 C20 H20 116.2 . . ?
C21 C20 C17 127.6(8) . . ?
C21 C20 H20 116.2 . . ?
N2 C6 H6 125.9 . . ?
C5 C6 N2 108.3(7) . . ?
C5 C6 H6 125.9 . . ?
N1 C5 H5 126.9 . . ?
C6 C5 N1 106.2(9) . . ?
C6 C5 H5 126.9 . . ?
N2 C7 H7A 109.5 . . ?
N2 C7 H7B 109.5 . . ?
N2 C7 H7C 109.5 . . ?
H7A C7 H7B 109.5 . . ?
H7A C7 H7C 109.5 . . ?
H7B C7 H7C 109.5 . . ?
C25 C26 H26 119.9 . . ?
C27 C26 H26 119.9 . . ?
C27 C26 C25 120.3(8) . . ?
N5 C25 C26 120.3(8) . . ?
N5 C25 C24 122.3(8) . . ?
C24 C25 C26 117.3(8) . . ?
N5 C29 H29A 109.5 . . ?
N5 C29 H29B 109.5 . . ?
N5 C29 H29C 109.5 . . ?
H29A C29 H29B 109.5 . . ?
H29A C29 H29C 109.5 . . ?
H29B C29 H29C 109.5 . . ?
C26 C27 H27 118.9 . . ?
C26 C27 C22 122.1(8) . . ?
C22 C27 H27 118.9 . . ?
C27 C22 C21 120.7(8) . . ?
C23 C22 C27 117.3(8) . . ?
C23 C22 C21 122.0(8) . . ?
C20 C21 C22 124.4(8) . . ?
C20 C21 H21 117.8 . . ?
C22 C21 H21 117.8 . . ?
C22 C23 H23 119.1 . . ?
C24 C23 C22 121.7(8) . . ?
C24 C23 H23 119.1 . . ?
C25 C24 H24 119.4 . . ?
C23 C24 C25 121.2(8) . . ?
C23 C24 H24 119.4 . . ?
N5 C28 H28A 109.5 . . ?
N5 C28 H28B 109.5 . . ?
N5 C28 H28C 109.5 . . ?
H28A C28 H28B 109.5 . . ?
H28A C28 H28C 109.5 . . ?
H28B C28 H28C 109.5 . . ?
Cl2 C30 Cl1 112.4(7) . . ?
Cl2 C30 H30A 109.1 . . ?
Cl2 C30 H30B 109.1 . . ?
Cl1 C30 H30A 109.1 . . ?
Cl1 C30 H30B 109.1 . . ?
H30A C30 H30B 107.8 . . ?

loop_
_geom_bond_atom_site_label_1
_geom_bond_atom_site_label_2
_geom_bond_distance
_geom_bond_site_symmetry_2
_geom_bond_publ_flag
Re01 O1 2.156(4) . ?
Re01 N3 2.273(5) . ?
Re01 C1 2.164(7) . ?
Re01 C3 1.928(8) . ?
Re01 C4 1.916(8) . ?
Re01 C2 1.962(7) . ?
Cl2 C30 1.705(13) . ?
O1 C11 1.274(8) . ?
O6 C13 1.224(8) . ?
O2 C11 1.225(8) . ?
N3 C12 1.508(7) . ?
N3 C10 1.498(8) . ?
N3 C9 1.495(8) . ?
Cl1 C30 1.738(16) . ?
O3 C2 1.136(9) . ?
N1 C1 1.373(11) . ?
N1 C8 1.451(11) . ?
N1 C5 1.403(9) . ?
N4 H4 0.8800 . ?
N4 C13 1.352(8) . ?
N4 C14 1.411(8) . ?
O4 C3 1.142(9) . ?
C13 C12 1.531(9) . ?
O5 C4 1.139(10) . ?
C12 H12A 0.9900 . ?
C12 H12B 0.9900 . ?
N2 C1 1.367(9) . ?
N2 C6 1.365(14) . ?
N2 C7 1.450(14) . ?
C14 C19 1.392(9) . ?
C14 C15 1.399(9) . ?
C10 H10A 0.9900 . ?
C10 H10B 0.9900 . ?
C10 C11 1.527(8) . ?
C17 C18 1.412(11) . ?
C17 C16 1.388(11) . ?
C17 C20 1.461(10) . ?
C19 H19 0.9500 . ?
C19 C18 1.385(10) . ?
C8 H8A 0.9900 . ?
C8 H8B 0.9900 . ?
C8 C9 1.533(9) . ?
C15 H15 0.9500 . ?
C15 C16 1.387(10) . ?
N5 C25 1.388(10) . ?
N5 C29 1.443(11) . ?
N5 C28 1.435(13) . ?
C18 H18 0.9500 . ?
C16 H16 0.9500 . ?
C9 H9A 0.9900 . ?
C9 H9B 0.9900 . ?
C20 H20 0.9500 . ?
C20 C21 1.332(12) . ?
C6 H6 0.9500 . ?
C6 C5 1.337(16) . ?
C5 H5 0.9500 . ?
C7 H7A 0.9800 . ?
C7 H7B 0.9800 . ?
C7 H7C 0.9800 . ?
C26 H26 0.9500 . ?
C26 C25 1.424(12) . ?
C26 C27 1.389(11) . ?
C25 C24 1.405(12) . ?
C29 H29A 0.9800 . ?
C29 H29B 0.9800 . ?
C29 H29C 0.9800 . ?
C27 H27 0.9500 . ?
C27 C22 1.400(12) . ?
C22 C21 1.471(11) . ?
C22 C23 1.396(13) . ?
C21 H21 0.9500 . ?
C23 H23 0.9500 . ?
C23 C24 1.392(12) . ?
C24 H24 0.9500 . ?
C28 H28A 0.9800 . ?
C28 H28B 0.9800 . ?
C28 H28C 0.9800 . ?
C30 H30A 0.9900 . ?
C30 H30B 0.9900 . ?
